data_4309975
loop_
_publ_author_name
'Kazuko Matsumoto'
'Saiko Arai'
'Masahiko Ochiai'
'Wanzhi Chen'
'Ayako Nakata'
'Hiromi Nakai'
'Shuhei Kinoshita'

_publ_contact_author 'Kazuko Matsumoto'
_publ_contact_author_email kmatsu@waseda.jp
_publ_section_title
;
Synthesis of the Pivalamidate-Bridged Pentanuclear Platinum(II,III) Linear
Complexes with Pt...Pt Interactions
;
_journal_name_full 'Inorganic Chemistry'
_journal_page_first 8552
_journal_page_last 8560
_journal_paper_doi 10.1021/ic050942a
_journal_volume 44
_journal_year 2005
_chemical_formula_moiety 'C26 H62 Br4 Cl4 N8 O6 Pt5'
_chemical_formula_sum 'C26 H62 Br4 Cl4 N8 O6 Pt5'
_chemical_formula_weight 2019.73
_chemical_name_common 1b
_chemical_name_systematic
; 
tetrakis(\m~2~-Pivalamidato)-tetraammine-tetrabromo-tetrachloro-pentaplatinum
;
_space_group_IT_number 14
_symmetry_cell_setting monoclinic
_symmetry_space_group_name_Hall '-P 2ybc'
_symmetry_space_group_name_H-M 'P 1 21/c 1'
_atom_sites_solution_hydrogens geom
_atom_sites_solution_primary direct
_atom_sites_solution_secondary difmap
_audit_creation_method SHELXL-97
_cell_angle_alpha 90.00
_cell_angle_beta 104.014(8)
_cell_angle_gamma 90.00
_cell_formula_units_Z 2
_cell_length_a 11.838(6)
_cell_length_b 11.120(5)
_cell_length_c 20.017(9)
_cell_measurement_reflns_used 763
_cell_measurement_temperature 296(2)
_cell_measurement_theta_max 21.204
_cell_measurement_theta_min 2.5525
_cell_volume 2557(2)
_computing_cell_refinement 'Bruker XSCANS'
_computing_data_collection 'Bruker XSCANS'
_computing_data_reduction 'Bruker SHELXTL'
_computing_molecular_graphics 'Bruker SHELXTL'
_computing_publication_material 'Bruker SHELXTL'
_computing_structure_refinement 'SHELXL-97 (Sheldrick, 1997)'
_computing_structure_solution 'SHELXS-97 (Sheldrick, 1990)'
_diffrn_ambient_temperature 296(2)
_diffrn_detector_area_resol_mean 8.366
_diffrn_measured_fraction_theta_full 0.964
_diffrn_measured_fraction_theta_max 0.964
_diffrn_measurement_device_type 'Bruker P4'
_diffrn_measurement_method '\w scans'
_diffrn_radiation_monochromator graphite
_diffrn_radiation_source 'fine-focus sealed tube'
_diffrn_radiation_type MoK\a
_diffrn_radiation_wavelength 0.71073
_diffrn_reflns_av_R_equivalents 0.1586
_diffrn_reflns_av_sigmaI/netI 0.2308
_diffrn_reflns_limit_h_max 14
_diffrn_reflns_limit_h_min -15
_diffrn_reflns_limit_k_max 8
_diffrn_reflns_limit_k_min -14
_diffrn_reflns_limit_l_max 26
_diffrn_reflns_limit_l_min -25
_diffrn_reflns_number 15091
_diffrn_reflns_theta_full 27.56
_diffrn_reflns_theta_max 27.56
_diffrn_reflns_theta_min 1.77
_diffrn_standards_decay_% 2.0
_diffrn_standards_interval_time 1621
_diffrn_standards_number 39
_exptl_absorpt_coefficient_mu 17.008
_exptl_absorpt_correction_T_max 0.7272
_exptl_absorpt_correction_T_min 0.2347
_exptl_absorpt_correction_type empirical
_exptl_crystal_colour orange
_exptl_crystal_density_diffrn 2.624
_exptl_crystal_density_method 'not measured'
_exptl_crystal_description plate
_exptl_crystal_F_000 1840
_exptl_crystal_size_max 0.12
_exptl_crystal_size_mid 0.09
_exptl_crystal_size_min 0.02
_refine_diff_density_max 1.640
_refine_diff_density_min -2.113
_refine_diff_density_rms 0.330
_refine_ls_extinction_method none
_refine_ls_goodness_of_fit_ref 0.895
_refine_ls_hydrogen_treatment mixed
_refine_ls_matrix_type full
_refine_ls_number_parameters 250
_refine_ls_number_reflns 5702
_refine_ls_number_restraints 0
_refine_ls_restrained_S_all 0.895
_refine_ls_R_factor_all 0.1854
_refine_ls_R_factor_gt 0.0571
_refine_ls_shift/su_max 0.016
_refine_ls_shift/su_mean 0.003
_refine_ls_structure_factor_coef Fsqd
_refine_ls_weighting_details 'calc w=1/[\s^2^(Fo^2^)+(0.0299P)^2^+0.0000P] where P=(Fo^2^+2Fc^2^)/3'
_refine_ls_weighting_scheme calc
_refine_ls_wR_factor_gt 0.0984
_refine_ls_wR_factor_ref 0.1312
_reflns_number_gt 2448
_reflns_number_total 5702
_reflns_threshold_expression >2sigma(I)
_cod_data_source_file ic050942asi20050609_113359.cif
_cod_data_source_block sai1113
_cod_depositor_comments
;
The following automatic conversions were performed:
'_symmetry_cell_setting' value 'Monoclinic' changed to 'monoclinic'
according to '/home/saulius/struct/CIF-dictionaries/cif_core.dic'
dictionary named 'cif_core.dic' version 2.4.1 from 2010-06-29.

Automatic conversion script
Id: cif_fix_enum 1527 2010-12-29 10:47:43Z saulius 
;
_cod_original_cell_volume 2556(2)
_cod_database_code 4309975

loop_
_symmetry_equiv_pos_as_xyz
'x, y, z'
'-x, y+1/2, -z+1/2'
'-x, -y, -z'
'x, -y-1/2, z-1/2'

loop_
_atom_site_label
_atom_site_type_symbol
_atom_site_fract_x
_atom_site_fract_y
_atom_site_fract_z
_atom_site_U_iso_or_equiv
_atom_site_adp_type
_atom_site_occupancy
_atom_site_symmetry_multiplicity
_atom_site_calc_flag
_atom_site_refinement_flags
_atom_site_disorder_assembly
_atom_site_disorder_group
Pt2 Pt 0.25770(7) 0.92309(7) 0.55840(4) 0.0316(2) Uani 1 1 d . . .
Pt3 Pt 0.0000 1.0000 0.5000 0.0332(3) Uani 1 2 d S . .
Pt1 Pt 0.45842(7) 0.81562(7) 0.62668(4) 0.0386(2) Uani 1 1 d . . .
Br2 Br 0.00814(18) 1.13063(19) 0.59963(10) 0.0479(6) Uani 1 1 d . . .
Br1 Br -0.06908(19) 0.83282(19) 0.55948(11) 0.0503(6) Uani 1 1 d . . .
Cl1 Cl 0.5495(5) 0.9935(5) 0.6688(3) 0.0635(17) Uani 1 1 d . . .
Cl2 Cl 0.5387(5) 0.8164(5) 0.5326(3) 0.0604(16) Uani 1 1 d . . .
O1 O 0.3816(12) 0.6600(12) 0.5932(7) 0.056(4) Uani 1 1 d . . .
O2 O 0.3874(12) 0.8046(13) 0.7075(7) 0.057(4) Uani 1 1 d . . .
N2 N 0.2263(12) 0.8986(13) 0.6501(8) 0.038(4) Uani 1 1 d . . .
H2 H 0.1610 0.9283 0.6538 0.045 Uiso 1 1 calc R . .
N1 N 0.2181(13) 0.7494(14) 0.5327(7) 0.039(4) Uani 1 1 d . . .
H1 H 0.1522 0.7374 0.5039 0.047 Uiso 1 1 calc R . .
N4 N 0.2883(13) 0.9443(14) 0.4604(8) 0.051(5) Uani 1 1 d . . .
H4A H 0.2611 1.0153 0.4432 0.077 Uiso 1 1 calc R . .
H4B H 0.2523 0.8860 0.4329 0.077 Uiso 1 1 calc R . .
H4C H 0.3644 0.9405 0.4634 0.077 Uiso 1 1 calc R . .
N3 N 0.2993(14) 1.1051(14) 0.5822(7) 0.052(5) Uani 1 1 d . . .
H3A H 0.3061 1.1174 0.6269 0.078 Uiso 1 1 calc R . .
H3B H 0.2430 1.1518 0.5579 0.078 Uiso 1 1 calc R . .
H3C H 0.3662 1.1230 0.5717 0.078 Uiso 1 1 calc R . .
C6 C 0.2840(17) 0.8473(19) 0.7049(10) 0.042(5) Uani 1 1 d . . .
O3 O 0.6715(19) 0.7535(17) 0.7910(9) 0.114(7) Uani 1 1 d . . .
C1 C 0.280(2) 0.6524(17) 0.5543(10) 0.043(5) Uani 1 1 d . . .
C12 C 0.676(2) 0.753(2) 0.7336(11) 0.059(7) Uani 1 1 d . . .
C2 C 0.2319(19) 0.5247(17) 0.5325(11) 0.049(6) Uani 1 1 d . . .
C10 C 0.327(2) 0.821(2) 0.8339(10) 0.087(9) Uani 1 1 d . . .
H10A H 0.2908 0.8113 0.8718 0.130 Uiso 1 1 calc R . .
H10B H 0.3696 0.8951 0.8392 0.130 Uiso 1 1 calc R . .
H10C H 0.3784 0.7550 0.8330 0.130 Uiso 1 1 calc R . .
C11 C 0.5865(18) 0.704(2) 0.6811(11) 0.070(8) Uani 1 1 d . . .
H11A H 0.5487 0.6418 0.7016 0.084 Uiso 1 1 calc R . .
H11B H 0.6227 0.6654 0.6482 0.084 Uiso 1 1 calc R . .
C7 C 0.230(2) 0.824(2) 0.7649(11) 0.062(7) Uani 1 1 d . . .
C8 C 0.137(2) 0.913(2) 0.7711(11) 0.095(10) Uani 1 1 d . . .
H8A H 0.1685 0.9925 0.7753 0.142 Uiso 1 1 calc R . .
H8B H 0.1090 0.8938 0.8111 0.142 Uiso 1 1 calc R . .
H8C H 0.0736 0.9078 0.7308 0.142 Uiso 1 1 calc R . .
C13 C 0.786(2) 0.803(2) 0.7171(15) 0.098(10) Uani 1 1 d . . .
H13A H 0.8301 0.8467 0.7562 0.147 Uiso 1 1 calc R . .
H13B H 0.7645 0.8568 0.6784 0.147 Uiso 1 1 calc R . .
H13C H 0.8320 0.7387 0.7062 0.147 Uiso 1 1 calc R . .
C4 C 0.193(2) 0.478(2) 0.5939(10) 0.079(8) Uani 1 1 d . . .
H4D H 0.1541 0.5409 0.6123 0.118 Uiso 1 1 calc R . .
H4E H 0.2602 0.4522 0.6285 0.118 Uiso 1 1 calc R . .
H4F H 0.1413 0.4115 0.5802 0.118 Uiso 1 1 calc R . .
C9 C 0.179(3) 0.698(2) 0.7570(13) 0.109(11) Uani 1 1 d . . .
H9A H 0.1031 0.6994 0.7258 0.163 Uiso 1 1 calc R . .
H9B H 0.1721 0.6686 0.8011 0.163 Uiso 1 1 calc R . .
H9C H 0.2287 0.6450 0.7391 0.163 Uiso 1 1 calc R . .
C3 C 0.131(2) 0.529(2) 0.4684(12) 0.094(10) Uani 1 1 d . . .
H3D H 0.0643 0.5654 0.4799 0.141 Uiso 1 1 calc R . .
H3E H 0.1116 0.4493 0.4516 0.141 Uiso 1 1 calc R . .
H3F H 0.1530 0.5764 0.4334 0.141 Uiso 1 1 calc R . .
C5 C 0.332(2) 0.447(2) 0.518(2) 0.157(17) Uani 1 1 d . . .
H5A H 0.3007 0.3789 0.4909 0.236 Uiso 1 1 calc R . .
H5B H 0.3815 0.4207 0.5611 0.236 Uiso 1 1 calc R . .
H5C H 0.3773 0.4947 0.4939 0.236 Uiso 1 1 calc R . .

loop_
_atom_site_aniso_label
_atom_site_aniso_U_11
_atom_site_aniso_U_22
_atom_site_aniso_U_33
_atom_site_aniso_U_23
_atom_site_aniso_U_13
_atom_site_aniso_U_12
Pt2 0.0361(4) 0.0264(4) 0.0338(4) 0.0003(4) 0.0114(3) 0.0012(4)
Pt3 0.0361(6) 0.0294(6) 0.0351(7) -0.0013(5) 0.0106(5) -0.0004(5)
Pt1 0.0360(5) 0.0307(4) 0.0478(5) 0.0006(4) 0.0077(4) 0.0022(4)
Br2 0.0507(13) 0.0487(13) 0.0430(13) -0.0133(11) 0.0090(11) 0.0053(11)
Br1 0.0539(14) 0.0417(13) 0.0564(15) 0.0106(11) 0.0156(12) -0.0030(11)
Cl1 0.053(4) 0.038(3) 0.083(4) -0.014(3) -0.015(3) 0.006(3)
Cl2 0.059(4) 0.057(4) 0.072(4) 0.005(3) 0.029(3) 0.008(3)
O1 0.039(9) 0.044(9) 0.078(11) -0.008(8) 0.002(8) -0.018(8)
O2 0.065(11) 0.066(11) 0.048(9) 0.004(8) 0.026(8) 0.015(9)
N2 0.014(8) 0.039(10) 0.060(11) 0.017(9) 0.006(8) 0.006(8)
N1 0.044(10) 0.036(10) 0.034(10) -0.005(8) 0.002(8) -0.002(9)
N4 0.048(11) 0.033(10) 0.080(13) -0.005(9) 0.030(10) -0.001(9)
N3 0.068(12) 0.054(12) 0.037(10) -0.015(9) 0.020(9) -0.013(10)
C6 0.032(12) 0.065(15) 0.033(12) 0.001(11) 0.017(10) 0.013(11)
O3 0.18(2) 0.092(15) 0.063(13) 0.023(12) 0.020(14) -0.003(15)
C1 0.063(16) 0.028(12) 0.036(13) 0.014(10) 0.008(12) 0.008(11)
C12 0.10(2) 0.059(15) 0.020(12) 0.010(12) 0.020(14) -0.034(15)
C2 0.067(16) 0.023(11) 0.047(14) -0.004(10) -0.005(12) 0.005(11)
C10 0.11(2) 0.11(2) 0.032(14) 0.000(15) -0.002(15) -0.011(19)
C11 0.048(14) 0.086(19) 0.052(15) 0.003(13) -0.034(12) -0.041(14)
C7 0.082(18) 0.054(15) 0.053(16) 0.014(13) 0.021(14) 0.025(15)
C8 0.14(2) 0.11(2) 0.061(17) 0.040(16) 0.080(17) 0.07(2)
C13 0.062(18) 0.07(2) 0.16(3) 0.035(19) 0.035(19) 0.015(16)
C4 0.10(2) 0.083(19) 0.045(15) 0.028(14) -0.010(14) -0.045(16)
C9 0.15(3) 0.09(2) 0.09(2) 0.035(17) 0.03(2) -0.05(2)
C3 0.11(2) 0.09(2) 0.072(19) -0.002(16) 0.002(17) -0.061(19)
C5 0.10(2) 0.058(19) 0.34(5) -0.09(3) 0.09(3) 0.003(19)

loop_
_atom_type_symbol
_atom_type_description
_atom_type_scat_dispersion_real
_atom_type_scat_dispersion_imag
_atom_type_scat_source
C C 0.0033 0.0016 'International Tables Vol C Tables 4.2.6.8 and 6.1.1.4'
H H 0.0000 0.0000 'International Tables Vol C Tables 4.2.6.8 and 6.1.1.4'
N N 0.0061 0.0033 'International Tables Vol C Tables 4.2.6.8 and 6.1.1.4'
O O 0.0106 0.0060 'International Tables Vol C Tables 4.2.6.8 and 6.1.1.4'
Cl Cl 0.1484 0.1585 'International Tables Vol C Tables 4.2.6.8 and 6.1.1.4'
Br Br -0.2901 2.4595 'International Tables Vol C Tables 4.2.6.8 and 6.1.1.4'
Pt Pt -1.7033 8.3905 'International Tables Vol C Tables 4.2.6.8 and 6.1.1.4'

loop_
_geom_angle_atom_site_label_1
_geom_angle_atom_site_label_2
_geom_angle_atom_site_label_3
_geom_angle
_geom_angle_site_symmetry_1
_geom_angle_site_symmetry_3
_geom_angle_publ_flag
N2 Pt2 N1 91.2(6) . . ?
N2 Pt2 N4 178.3(6) . . ?
N1 Pt2 N4 87.2(6) . . ?
N2 Pt2 N3 90.5(6) . . ?
N1 Pt2 N3 178.3(6) . . ?
N4 Pt2 N3 91.1(6) . . ?
N2 Pt2 Pt1 79.1(4) . . ?
N1 Pt2 Pt1 80.1(4) . . ?
N4 Pt2 Pt1 101.1(4) . . ?
N3 Pt2 Pt1 100.4(5) . . ?
N2 Pt2 Pt3 89.9(4) . . ?
N1 Pt2 Pt3 91.2(4) . . ?
N4 Pt2 Pt3 89.6(4) . . ?
N3 Pt2 Pt3 88.6(5) . . ?
Pt1 Pt2 Pt3 165.79(3) . . ?
Br2 Pt3 Br2 180.000(1) 3_576 . ?
Br2 Pt3 Br1 90.36(8) 3_576 3_576 ?
Br2 Pt3 Br1 89.64(8) . 3_576 ?
Br2 Pt3 Br1 89.64(8) 3_576 . ?
Br2 Pt3 Br1 90.36(8) . . ?
Br1 Pt3 Br1 180.0 3_576 . ?
Br2 Pt3 Pt2 89.12(5) 3_576 . ?
Br2 Pt3 Pt2 90.88(5) . . ?
Br1 Pt3 Pt2 88.79(6) 3_576 . ?
Br1 Pt3 Pt2 91.21(6) . . ?
Br2 Pt3 Pt2 90.88(5) 3_576 3_576 ?
Br2 Pt3 Pt2 89.12(5) . 3_576 ?
Br1 Pt3 Pt2 91.21(6) 3_576 3_576 ?
Br1 Pt3 Pt2 88.79(6) . 3_576 ?
Pt2 Pt3 Pt2 180.0 . 3_576 ?
O1 Pt1 O2 88.4(6) . . ?
O1 Pt1 C11 82.7(7) . . ?
O2 Pt1 C11 86.3(8) . . ?
O1 Pt1 Cl2 88.5(4) . . ?
O2 Pt1 Cl2 176.6(4) . . ?
C11 Pt1 Cl2 92.2(7) . . ?
O1 Pt1 Cl1 178.2(5) . . ?
O2 Pt1 Cl1 90.5(5) . . ?
C11 Pt1 Cl1 95.9(6) . . ?
Cl2 Pt1 Cl1 92.7(2) . . ?
O1 Pt1 Pt2 86.6(4) . . ?
O2 Pt1 Pt2 86.9(4) . . ?
C11 Pt1 Pt2 167.5(6) . . ?
Cl2 Pt1 Pt2 94.07(15) . . ?
Cl1 Pt1 Pt2 94.65(14) . . ?
C1 O1 Pt1 123.5(13) . . ?
C6 O2 Pt1 121.5(12) . . ?
C6 N2 Pt2 132.6(13) . . ?
C1 N1 Pt2 128.5(14) . . ?
N2 C6 O2 119.9(17) . . ?
N2 C6 C7 121.2(18) . . ?
O2 C6 C7 118.7(18) . . ?
O1 C1 N1 121.1(19) . . ?
O1 C1 C2 117.5(17) . . ?
N1 C1 C2 121.4(19) . . ?
O3 C12 C11 122(2) . . ?
O3 C12 C13 117(2) . . ?
C11 C12 C13 121(2) . . ?
C4 C2 C3 112(2) . . ?
C4 C2 C5 111(2) . . ?
C3 C2 C5 110(2) . . ?
C4 C2 C1 104.4(17) . . ?
C3 C2 C1 111.3(17) . . ?
C5 C2 C1 108.3(19) . . ?
C12 C11 Pt1 119.6(17) . . ?
C8 C7 C6 114.4(18) . . ?
C8 C7 C9 109(2) . . ?
C6 C7 C9 108(2) . . ?
C8 C7 C10 110(2) . . ?
C6 C7 C10 110(2) . . ?
C9 C7 C10 105.0(19) . . ?

loop_
_geom_bond_atom_site_label_1
_geom_bond_atom_site_label_2
_geom_bond_distance
_geom_bond_site_symmetry_2
_geom_bond_publ_flag
Pt2 N2 1.978(15) . ?
Pt2 N1 2.025(15) . ?
Pt2 N4 2.093(15) . ?
Pt2 N3 2.110(15) . ?
Pt2 Pt1 2.7146(14) . ?
Pt2 Pt3 3.1109(15) . ?
Pt3 Br2 2.450(2) 3_576 ?
Pt3 Br2 2.450(2) . ?
Pt3 Br1 2.452(2) 3_576 ?
Pt3 Br1 2.452(2) . ?
Pt3 Pt2 3.1109(15) 3_576 ?
Pt1 O1 1.994(13) . ?
Pt1 O2 1.999(13) . ?
Pt1 C11 2.05(2) . ?
Pt1 Cl2 2.305(6) . ?
Pt1 Cl1 2.313(5) . ?
O1 C1 1.27(2) . ?
O2 C6 1.30(2) . ?
N2 C6 1.28(2) . ?
N1 C1 1.32(2) . ?
C6 C7 1.51(3) . ?
O3 C12 1.16(2) . ?
C1 C2 1.55(3) . ?
C12 C11 1.41(3) . ?
C12 C13 1.52(3) . ?
C2 C4 1.50(3) . ?
C2 C3 1.53(3) . ?
C2 C5 1.55(3) . ?
C10 C7 1.56(3) . ?
C7 C8 1.51(3) . ?
C7 C9 1.53(3) . ?

loop_
_geom_torsion_atom_site_label_1
_geom_torsion_atom_site_label_2
_geom_torsion_atom_site_label_3
_geom_torsion_atom_site_label_4
_geom_torsion
_geom_torsion_site_symmetry_1
_geom_torsion_site_symmetry_2
_geom_torsion_site_symmetry_3
_geom_torsion_site_symmetry_4
_geom_torsion_publ_flag
N2 Pt2 Pt3 Br2 -134.0(4) . . . 3_576 ?
N1 Pt2 Pt3 Br2 -42.8(4) . . . 3_576 ?
N4 Pt2 Pt3 Br2 44.4(4) . . . 3_576 ?
N3 Pt2 Pt3 Br2 135.5(4) . . . 3_576 ?
Pt1 Pt2 Pt3 Br2 -94.86(15) . . . 3_576 ?
N2 Pt2 Pt3 Br2 46.0(4) . . . . ?
N1 Pt2 Pt3 Br2 137.2(4) . . . . ?
N4 Pt2 Pt3 Br2 -135.6(4) . . . . ?
N3 Pt2 Pt3 Br2 -44.5(4) . . . . ?
Pt1 Pt2 Pt3 Br2 85.14(15) . . . . ?
N2 Pt2 Pt3 Br1 135.6(4) . . . 3_576 ?
N1 Pt2 Pt3 Br1 -133.2(4) . . . 3_576 ?
N4 Pt2 Pt3 Br1 -46.0(4) . . . 3_576 ?
N3 Pt2 Pt3 Br1 45.1(4) . . . 3_576 ?
Pt1 Pt2 Pt3 Br1 174.76(15) . . . 3_576 ?
N2 Pt2 Pt3 Br1 -44.4(4) . . . . ?
N1 Pt2 Pt3 Br1 46.8(4) . . . . ?
N4 Pt2 Pt3 Br1 134.0(4) . . . . ?
N3 Pt2 Pt3 Br1 -134.9(4) . . . . ?
Pt1 Pt2 Pt3 Br1 -5.24(15) . . . . ?
N2 Pt2 Pt3 Pt2 -18(100) . . . 3_576 ?
N1 Pt2 Pt3 Pt2 73(100) . . . 3_576 ?
N4 Pt2 Pt3 Pt2 160(100) . . . 3_576 ?
N3 Pt2 Pt3 Pt2 -109(100) . . . 3_576 ?
Pt1 Pt2 Pt3 Pt2 21(100) . . . 3_576 ?
N2 Pt2 Pt1 O1 90.5(6) . . . . ?
N1 Pt2 Pt1 O1 -2.7(6) . . . . ?
N4 Pt2 Pt1 O1 -87.8(6) . . . . ?
N3 Pt2 Pt1 O1 178.9(6) . . . . ?
Pt3 Pt2 Pt1 O1 50.5(4) . . . . ?
N2 Pt2 Pt1 O2 1.9(6) . . . . ?
N1 Pt2 Pt1 O2 -91.2(6) . . . . ?
N4 Pt2 Pt1 O2 -176.4(6) . . . . ?
N3 Pt2 Pt1 O2 90.4(6) . . . . ?
Pt3 Pt2 Pt1 O2 -38.1(4) . . . . ?
N2 Pt2 Pt1 C11 59(3) . . . . ?
N1 Pt2 Pt1 C11 -34(3) . . . . ?
N4 Pt2 Pt1 C11 -119(3) . . . . ?
N3 Pt2 Pt1 C11 147(3) . . . . ?
Pt3 Pt2 Pt1 C11 19(3) . . . . ?
N2 Pt2 Pt1 Cl2 178.7(5) . . . . ?
N1 Pt2 Pt1 Cl2 85.6(4) . . . . ?
N4 Pt2 Pt1 Cl2 0.4(5) . . . . ?
N3 Pt2 Pt1 Cl2 -92.8(4) . . . . ?
Pt3 Pt2 Pt1 Cl2 138.7(2) . . . . ?
N2 Pt2 Pt1 Cl1 -88.3(5) . . . . ?
N1 Pt2 Pt1 Cl1 178.6(4) . . . . ?
N4 Pt2 Pt1 Cl1 93.4(5) . . . . ?
N3 Pt2 Pt1 Cl1 0.2(4) . . . . ?
Pt3 Pt2 Pt1 Cl1 -128.3(2) . . . . ?
O2 Pt1 O1 C1 89.0(16) . . . . ?
C11 Pt1 O1 C1 175.5(18) . . . . ?
Cl2 Pt1 O1 C1 -92.1(16) . . . . ?
Cl1 Pt1 O1 C1 137(14) . . . . ?
Pt2 Pt1 O1 C1 2.1(16) . . . . ?
O1 Pt1 O2 C6 -88.0(16) . . . . ?
C11 Pt1 O2 C6 -170.8(17) . . . . ?
Cl2 Pt1 O2 C6 -108(7) . . . . ?
Cl1 Pt1 O2 C6 93.3(15) . . . . ?
Pt2 Pt1 O2 C6 -1.3(15) . . . . ?
N1 Pt2 N2 C6 75.9(19) . . . . ?
N4 Pt2 N2 C6 92(20) . . . . ?
N3 Pt2 N2 C6 -104.3(19) . . . . ?
Pt1 Pt2 N2 C6 -3.8(18) . . . . ?
Pt3 Pt2 N2 C6 167.1(19) . . . . ?
N2 Pt2 N1 C1 -74.0(17) . . . . ?
N4 Pt2 N1 C1 106.5(17) . . . . ?
N3 Pt2 N1 C1 114(21) . . . . ?
Pt1 Pt2 N1 C1 4.7(16) . . . . ?
Pt3 Pt2 N1 C1 -163.9(16) . . . . ?
Pt2 N2 C6 O2 4(3) . . . . ?
Pt2 N2 C6 C7 -170.1(15) . . . . ?
Pt1 O2 C6 N2 -1(3) . . . . ?
Pt1 O2 C6 C7 173.5(15) . . . . ?
Pt1 O1 C1 N1 1(3) . . . . ?
Pt1 O1 C1 C2 179.9(13) . . . . ?
Pt2 N1 C1 O1 -5(3) . . . . ?
Pt2 N1 C1 C2 176.0(14) . . . . ?
O1 C1 C2 C4 79(2) . . . . ?
N1 C1 C2 C4 -102(2) . . . . ?
O1 C1 C2 C3 -161(2) . . . . ?
N1 C1 C2 C3 19(3) . . . . ?
O1 C1 C2 C5 -39(3) . . . . ?
N1 C1 C2 C5 140(2) . . . . ?
O3 C12 C11 Pt1 94(3) . . . . ?
C13 C12 C11 Pt1 -88(3) . . . . ?
O1 Pt1 C11 C12 -168(2) . . . . ?
O2 Pt1 C11 C12 -79.5(19) . . . . ?
Cl2 Pt1 C11 C12 103.5(19) . . . . ?
Cl1 Pt1 C11 C12 10.6(19) . . . . ?
Pt2 Pt1 C11 C12 -137(2) . . . . ?
N2 C6 C7 C8 -29(3) . . . . ?
O2 C6 C7 C8 157(2) . . . . ?
N2 C6 C7 C9 93(3) . . . . ?
O2 C6 C7 C9 -81(3) . . . . ?
N2 C6 C7 C10 -153(2) . . . . ?
O2 C6 C7 C10 33(3) . . . . ?
